data_4031976
loop_
_publ_author_name
'Vasilenko, Vladislav'
'Roth, Torsten'
'Blasius, Clemens K.'
'Intorp, Sebastian N.'
'Wadepohl, Hubert'
'Gade, Lutz H.'

_publ_section_title
;
 A modular approach to neutral P,N-ligands: synthesis and coordination
 chemistry.
;
_journal_name_full 'Beilstein journal of organic chemistry'
_journal_page_first 846
_journal_page_last 853
_journal_paper_doi 10.3762/bjoc.12.83
_journal_volume 12
_journal_year 2016
_chemical_formula_moiety 'C62 H66 Cl2 N4 P2 Pd2, 2(B F4), C H2 Cl2, 0.5(C7 H8)'
_chemical_formula_sum 'C66.5 H72 B2 Cl4 F8 N4 P2 Pd2'
_chemical_formula_weight 1517.44
_space_group_crystal_system triclinic
_space_group_IT_number 2
_space_group_name_Hall '-P 1'
_space_group_name_H-M_alt 'P -1'
_symmetry_cell_setting triclinic
_symmetry_Int_Tables_number 2
_symmetry_space_group_name_Hall '-P 1'
_symmetry_space_group_name_H-M 'P -1'
_atom_sites_solution_hydrogens geom
_atom_sites_solution_primary iterative
_atom_sites_solution_secondary difmap
_audit_block_code ga_vv2
_audit_creation_date 2016-01-25
_audit_creation_method
;
Olex2 1.2
(compiled 2015.09.30 svn.r3233 for OlexSys, GUI svn.r5103)
;
_audit_update_record '25.01.2016 16:52:38 CET UTC+01:00  encif 1.38'
_cell_angle_alpha 82.724(8)
_cell_angle_beta 80.839(13)
_cell_angle_gamma 87.563(12)
_cell_formula_units_Z 2
_cell_length_a 11.291(6)
_cell_length_b 13.841(7)
_cell_length_c 21.603(10)
_cell_measurement_reflns_used 8016
_cell_measurement_temperature 100(2)
_cell_measurement_theta_max 31.96
_cell_measurement_theta_min 2.33
_cell_volume 3305(3)
_computing_cell_refinement
;
SAINT (see _computing_data_reduction). Includes estimated systematic errors
 of the unit cell constants from Monte Carlo simulations.
;
_computing_data_collection 'SMART-5.631 (Bruker AXS, 2003)'
_computing_data_reduction 'SAINT V8.34A (Bruker AXS, 1997-2013),SADABS-2014_4 (Sheldrick and Bruker AXS, 1997-2014)'
_computing_molecular_graphics 'Olex2 (Dolomanov et al., 2009)'
_computing_publication_material 'encif (Wadepohl, 2009-15); encifer 1.5 (CCDC, 2014)'
_computing_structure_refinement 'ShelXL (Sheldrick, 2015)'
_computing_structure_solution 'SUPERFLIP (Palatinus, 2007-2009)'
_diffrn_ambient_environment 'perfluoro polyether oil / N~2~'
_diffrn_ambient_temperature 100(1)
_diffrn_detector 'CCD plate'
_diffrn_detector_area_resol_mean 8.19
_diffrn_detector_type CCD-PXL-KAF2
_diffrn_measured_fraction_theta_full 1.000
_diffrn_measured_fraction_theta_max 0.918
_diffrn_measurement_device 'three-circle diffractometer'
_diffrn_measurement_device_type 'Bruker AXS Smart 1000'
_diffrn_measurement_method '\f- and \w-scans'
_diffrn_measurement_specimen_support 'polyimid foil'
_diffrn_radiation_monochromator graphite
_diffrn_radiation_probe x-ray
_diffrn_radiation_type MoK\a
_diffrn_radiation_wavelength 0.71073
_diffrn_reflns_av_R_equivalents 0.0414
_diffrn_reflns_av_unetI/netI 0.0521
_diffrn_reflns_Laue_measured_fraction_full 1.000
_diffrn_reflns_Laue_measured_fraction_max 0.918
_diffrn_reflns_limit_h_max 16
_diffrn_reflns_limit_h_min -16
_diffrn_reflns_limit_k_max 20
_diffrn_reflns_limit_k_min -20
_diffrn_reflns_limit_l_max 31
_diffrn_reflns_limit_l_min -29
_diffrn_reflns_number 65911
_diffrn_reflns_point_group_measured_fraction_full 1.000
_diffrn_reflns_point_group_measured_fraction_max 0.918
_diffrn_reflns_theta_full 25.242
_diffrn_reflns_theta_max 32.435
_diffrn_reflns_theta_min 1.864
_diffrn_source 'sealed X-Ray tube (Mo)'
_diffrn_source_type 'fine focus tube'
_diffrn_standards_number 0
_exptl_absorpt_coefficient_mu 0.821
_exptl_absorpt_correction_T_max 0.8828
_exptl_absorpt_correction_T_min 0.8021
_exptl_absorpt_correction_type multi-scan
_exptl_absorpt_process_details
;
multi-scan from symmetry-related measurements (Blessing 1995)
SADABS (see _computing_data_reduction)
;
_exptl_crystal_colour yellow
_exptl_crystal_density_diffrn 1.525
_exptl_crystal_description needle
_exptl_crystal_F_000 1542
_exptl_crystal_size_max 0.240
_exptl_crystal_size_mid 0.170
_exptl_crystal_size_min 0.110
_refine_diff_density_max 2.234
_refine_diff_density_min -1.702
_refine_diff_density_rms 0.128
_refine_ls_extinction_method none
_refine_ls_goodness_of_fit_ref 1.024
_refine_ls_hydrogen_treatment constr
_refine_ls_matrix_type full
_refine_ls_number_parameters 876
_refine_ls_number_reflns 21848
_refine_ls_number_restraints 222
_refine_ls_restrained_S_all 1.031
_refine_ls_R_factor_all 0.0683
_refine_ls_R_factor_gt 0.0465
_refine_ls_shift/su_max 0.001
_refine_ls_shift/su_mean 0.000
_refine_ls_structure_factor_coef Fsqd
_refine_ls_weighting_details 'w=1/[\s^2^(Fo^2^)+(0.0451P)^2^+8.9965P] where P=(Fo^2^+2Fc^2^)/3'
_refine_ls_weighting_scheme calc
_refine_ls_wR_factor_gt 0.1082
_refine_ls_wR_factor_ref 0.1188
_reflns_Friedel_coverage 0.000
_reflns_number_gt 17078
_reflns_number_total 21848
_reflns_threshold_expression 'I > 2\s(I)'
_cod_data_source_file 1860-5397-12-83-S2.cif
_cod_data_source_block ga_vv2
_cod_depositor_comments 'Adding full bibliography for 4031975--4031986.cif.'
_cod_original_formula_sum 'C66.50 H72 B2 Cl4 F8 N4 P2 Pd2'
_cod_database_code 4031976
_audit_block_refno 2295
_audit_block_usercomment VV43_3
_shelx_space_group_comment
;
The symmetry employed for this shelxl refinement is uniquely defined
by the following loop, which should always be used as a source of
symmetry information in preference to the above space-group names.
They are only intended as comments.
;
_shelx_estimated_absorpt_t_max 0.915
_shelx_estimated_absorpt_t_min 0.827
_shelxl_version_number 2014/7
_olex2_refinement_description
;
1. Fixed Uiso
 At 1.2 times of:
  All C(H) groups, All C(H,H) groups
 At 1.5 times of:
  All C(H,H,H) groups
2. Restrained distances
 B1-F11 \\sim B1-F12 \\sim B1-F13 \\sim B1-F14
 with sigma of 0.02
 F11-F12 \\sim F11-F13 \\sim F11-F14 \\sim F12-F13 \\sim F12-F14 \\sim F13-F14
 with sigma of 0.02
 B2A-F21A \\sim B2A-F22A \\sim B2A-F23A \\sim B2A-F24A \\sim B2B-F21B \\sim
B2B-F22B \\sim B2B-F23B ~
 B2B-F24B
 with sigma of 0.001
 F21A-F22A \\sim F21A-F23A \\sim F21A-F24A \\sim F22A-F23A \\sim F22A-F24A
\\sim F23A-F24A \\sim F21B-
 F22B \\sim F21B-F23B \\sim F21B-F24B \\sim F22B-F23B \\sim F22B-F24B \\sim
F23B-F24B
 with sigma of 0.001
 C92-C97 \\sim C96-C97
 with sigma of 0.01
3. Restrained atomic chiral volume
 C91
 fixed at 0 with sigma of 0.1
4. Rigid body (RIGU) restrains
 F21A, F22A, F23A, F24A, B2A
 with sigma for 1-2 distances of 0.004 and sigma for 1-3 distances of 0.004
 F21B, F22B, F23B, F24B, B2B
 with sigma for 1-2 distances of 0.004 and sigma for 1-3 distances of 0.004
 C91, C92, C93, C94, C95, C96, C97
 with sigma for 1-2 distances of 0.004 and sigma for 1-3 distances of 0.004
5. Others
 Sof(F21B)=Sof(F22B)=Sof(F23B)=Sof(F24B)=Sof(B2B)=1-FVAR(1)
 Sof(F21A)=Sof(F22A)=Sof(F23A)=Sof(F24A)=Sof(B2A)=FVAR(1)
 Fixed Sof: C91(0.5) C92(0.5) H92(0.5) C93(0.5) H93(0.5) C94(0.5) H94(0.5)
 C95(0.5) H95(0.5) C96(0.5) H96(0.5) C97(0.5) H97A(0.5) H97B(0.5) H97C(0.5)
6.a Secondary CH2 refined with riding coordinates:
 C81(H81A,H81B)
6.b Aromatic/amide H refined with riding coordinates:
 C1(H1), C4(H4), C6(H6), C13(H13), C15(H15), C20(H20), C21(H21), C22(H22),
 C23(H23), C24(H24), C26(H26), C27(H27), C28(H28), C29(H29), C30(H30), C31(H31),
  C34(H34), C36(H36), C43(H43), C45(H45), C51(H51), C52(H52), C53(H53),
 C54(H54), C55(H55), C57(H57), C58(H58), C59(H59), C60(H60), C61(H61), C92(H92),
  C93(H93), C94(H94), C95(H95), C96(H96)
6.c Fitted hexagon refined as free rotating group:
 C91(C92,C93,C94,C95,C96)
6.d Idealised Me refined as rotating group:
 C8(H8A,H8B,H8C), C9(H9A,H9B,H9C), C10(H10A,H10B,H10C), C16(H16A,H16B,H16C),
 C17(H17A,H17B,H17C), C18(H18A,H18B,H18C), C38(H38A,H38B,H38C), C39(H39A,H39B,
 H39C), C40(H40A,H40B,H40C), C47(H47A,H47B,H47C), C48(H48A,H48B,H48C), C49(H49A,
 H49B,H49C), C97(H97A,H97B,H97C)
;
_olex2_submission_special_instructions 'No special instructions were received'

loop_
_symmetry_equiv_pos_as_xyz
'x, y, z'
'-x, -y, -z'

loop_
_atom_site_label
_atom_site_type_symbol
_atom_site_fract_x
_atom_site_fract_y
_atom_site_fract_z
_atom_site_U_iso_or_equiv
_atom_site_adp_type
_atom_site_occupancy
_atom_site_site_symmetry_order
_atom_site_calc_flag
_atom_site_refinement_flags_posn
_atom_site_refinement_flags_adp
_atom_site_refinement_flags_occupancy
_atom_site_disorder_assembly
_atom_site_disorder_group
Pd1 Pd 0.05061(2) 0.32850(2) 0.26644(2) 0.01078(5) Uani 1 1 d . . . . .
Pd2 Pd 0.18906(2) 0.53645(2) 0.19851(2) 0.01147(5) Uani 1 1 d . . . . .
Cl1 Cl 0.03297(6) 0.43634(5) 0.17571(3) 0.01508(12) Uani 1 1 d . . . . .
Cl2 Cl 0.23788(6) 0.40348(5) 0.26754(3) 0.01841(13) Uani 1 1 d . . . . .
P1 P -0.10799(6) 0.24589(5) 0.26202(3) 0.01198(13) Uani 1 1 d . . . . .
P2 P 0.32751(6) 0.62003(5) 0.22638(3) 0.01194(13) Uani 1 1 d . . . . .
N1 N -0.09942(19) 0.15347(17) 0.32475(11) 0.0131(4) Uani 1 1 d . . . . .
N2 N 0.05701(19) 0.23873(17) 0.34648(11) 0.0126(4) Uani 1 1 d . . . . .
N3 N 0.3042(2) 0.73261(17) 0.18575(12) 0.0155(4) Uani 1 1 d . . . . .
N4 N 0.1623(2) 0.66025(17) 0.14163(11) 0.0135(4) Uani 1 1 d . . . . .
C1 C -0.0177(2) 0.1685(2) 0.36178(13) 0.0132(5) Uani 1 1 d . . . . .
H1 H -0.0152 0.1264 0.3999 0.016 Uiso 1 1 calc R . . . .
C2 C -0.1941(2) 0.08347(19) 0.34822(13) 0.0133(5) Uani 1 1 d . . . . .
C2BA C 0.1111(2) 0.3366(2) 0.42311(13) 0.0148(5) Uani 1 1 d . . . . .
C3 C -0.2912(2) 0.1091(2) 0.39279(13) 0.0150(5) Uani 1 1 d . . . . .
C4 C -0.3845(2) 0.0430(2) 0.41027(14) 0.0195(6) Uani 1 1 d . . . . .
H4 H -0.4520 0.0593 0.4397 0.023 Uiso 1 1 calc R . . . .
C5 C -0.3822(3) -0.0452(2) 0.38628(16) 0.0226(6) Uani 1 1 d . . . . .
C6 C -0.2803(3) -0.0712(2) 0.34653(17) 0.0231(6) Uani 1 1 d . . . . .
H6 H -0.2756 -0.1336 0.3322 0.028 Uiso 1 1 calc R . . . .
C7 C -0.1844(3) -0.0083(2) 0.32681(15) 0.0186(6) Uani 1 1 d . . . . .
C8 C -0.2976(3) 0.2007(2) 0.42379(14) 0.0200(6) Uani 1 1 d . . . . .
H8A H -0.2192 0.2316 0.4145 0.030 Uiso 1 1 calc GR . . . .
H8B H -0.3197 0.1848 0.4696 0.030 Uiso 1 1 calc GR . . . .
H8C H -0.3582 0.2455 0.4076 0.030 Uiso 1 1 calc GR . . . .
C9 C -0.4874(3) -0.1127(3) 0.4040(2) 0.0347(9) Uani 1 1 d . . . . .
H9A H -0.4932 -0.1392 0.4487 0.052 Uiso 1 1 calc GR . . . .
H9B H -0.4755 -0.1662 0.3778 0.052 Uiso 1 1 calc GR . . . .
H9C H -0.5615 -0.0764 0.3971 0.052 Uiso 1 1 calc GR . . . .
C10 C -0.0740(3) -0.0440(2) 0.28690(18) 0.0272(7) Uani 1 1 d . . . . .
H10A H -0.0828 -0.0305 0.2422 0.041 Uiso 1 1 calc GR . . . .
H10B H -0.0634 -0.1143 0.2981 0.041 Uiso 1 1 calc GR . . . .
H10C H -0.0038 -0.0105 0.2944 0.041 Uiso 1 1 calc GR . . . .
C11 C 0.1383(2) 0.2582(2) 0.38806(12) 0.0131(5) Uani 1 1 d . . . . .
C12 C 0.2466(2) 0.2043(2) 0.38808(13) 0.0154(5) Uani 1 1 d . . . . .
C13 C 0.3265(3) 0.2319(2) 0.42530(14) 0.0184(5) Uani 1 1 d . . . . .
H13 H 0.4002 0.1965 0.4264 0.022 Uiso 1 1 calc R . . . .
C14 C 0.3022(3) 0.3092(2) 0.46082(14) 0.0195(6) Uani 1 1 d . . . . .
C15 C 0.1935(3) 0.3605(2) 0.45974(14) 0.0179(5) Uani 1 1 d . . . . .
H15 H 0.1754 0.4128 0.4845 0.021 Uiso 1 1 calc R . . . .
C16 C 0.2766(3) 0.1227(2) 0.34840(16) 0.0224(6) Uani 1 1 d . . . . .
H16A H 0.2229 0.0684 0.3649 0.034 Uiso 1 1 calc GR . . . .
H16B H 0.3599 0.1008 0.3497 0.034 Uiso 1 1 calc GR . . . .
H16C H 0.2664 0.1455 0.3047 0.034 Uiso 1 1 calc GR . . . .
C17 C 0.3923(3) 0.3404(3) 0.49859(18) 0.0304(7) Uani 1 1 d . . . . .
H17A H 0.3637 0.3232 0.5438 0.046 Uiso 1 1 calc GR . . . .
H17B H 0.4021 0.4110 0.4896 0.046 Uiso 1 1 calc GR . . . .
H17C H 0.4696 0.3072 0.4870 0.046 Uiso 1 1 calc GR . . . .
C18 C -0.0014(3) 0.3980(2) 0.41886(15) 0.0210(6) Uani 1 1 d . . . . .
H18A H 0.0059 0.4374 0.3775 0.032 Uiso 1 1 calc GR . . . .
H18B H -0.0128 0.4409 0.4522 0.032 Uiso 1 1 calc GR . . . .
H18C H -0.0705 0.3555 0.4241 0.032 Uiso 1 1 calc GR . . . .
C19 C -0.0939(3) 0.1930(2) 0.19004(14) 0.0200(6) Uani 1 1 d . . . . .
C20 C 0.0079(3) 0.1338(3) 0.17493(17) 0.0320(8) Uani 1 1 d . . . . .
H20 H 0.0624 0.1185 0.2042 0.038 Uiso 1 1 calc R . . . .
C21 C 0.0287(4) 0.0978(3) 0.1172(2) 0.0481(12) Uani 1 1 d . . . . .
H21 H 0.0964 0.0563 0.1072 0.058 Uiso 1 1 calc R . . . .
C22 C -0.0487(5) 0.1219(3) 0.07445(19) 0.0504(14) Uani 1 1 d . . . . .
H22 H -0.0343 0.0966 0.0350 0.060 Uiso 1 1 calc R . . . .
C23 C -0.1467(4) 0.1821(3) 0.08781(17) 0.0431(12) Uani 1 1 d . . . . .
H23 H -0.1988 0.1986 0.0574 0.052 Uiso 1 1 calc R . . . .
C24 C -0.1704(3) 0.2194(3) 0.14590(14) 0.0273(7) Uani 1 1 d . . . . .
H24 H -0.2375 0.2619 0.1550 0.033 Uiso 1 1 calc R . . . .
C25 C -0.2510(2) 0.3052(2) 0.27882(13) 0.0137(5) Uani 1 1 d . . . . .
C26 C -0.2555(2) 0.3931(2) 0.30421(14) 0.0164(5) Uani 1 1 d . . . . .
H26 H -0.1835 0.4240 0.3073 0.020 Uiso 1 1 calc R . . . .
C27 C -0.3666(3) 0.4353(2) 0.32502(15) 0.0203(6) Uani 1 1 d . . . . .
H27 H -0.3706 0.4948 0.3430 0.024 Uiso 1 1 calc R . . . .
C28 C -0.4711(3) 0.3907(2) 0.31945(15) 0.0216(6) Uani 1 1 d . . . . .
H28 H -0.5466 0.4193 0.3341 0.026 Uiso 1 1 calc R . . . .
C29 C -0.4666(3) 0.3042(2) 0.29257(15) 0.0212(6) Uani 1 1 d . . . . .
H29 H -0.5389 0.2751 0.2879 0.025 Uiso 1 1 calc R . . . .
C30 C -0.3571(2) 0.2604(2) 0.27263(14) 0.0172(5) Uani 1 1 d . . . . .
H30 H -0.3538 0.2007 0.2550 0.021 Uiso 1 1 calc R . . . .
C31 C 0.2240(2) 0.7354(2) 0.14474(13) 0.0150(5) Uani 1 1 d . . . . .
H31 H 0.2132 0.7938 0.1178 0.018 Uiso 1 1 calc R . . . .
C32 C 0.3885(2) 0.8100(2) 0.18226(14) 0.0163(5) Uani 1 1 d . . . . .
C33 C 0.3745(3) 0.8704(2) 0.23013(16) 0.0203(6) Uani 1 1 d . . . . .
C34 C 0.4650(3) 0.9360(2) 0.22927(18) 0.0262(7) Uani 1 1 d . . . . .
H34 H 0.4582 0.9770 0.2618 0.031 Uiso 1 1 calc R . . . .
C35 C 0.5648(3) 0.9435(2) 0.18244(17) 0.0255(7) Uani 1 1 d . . . . .
C36 C 0.5715(3) 0.8860(2) 0.13368(16) 0.0226(6) Uani 1 1 d . . . . .
H36 H 0.6373 0.8932 0.1002 0.027 Uiso 1 1 calc R . . . .
C37 C 0.4849(3) 0.8185(2) 0.13250(15) 0.0195(6) Uani 1 1 d . . . . .
C38 C 0.2645(3) 0.8703(3) 0.28055(19) 0.0322(8) Uani 1 1 d . . . . .
H38A H 0.1990 0.8380 0.2671 0.048 Uiso 1 1 calc GR . . . .
H38B H 0.2400 0.9376 0.2869 0.048 Uiso 1 1 calc GR . . . .
H38C H 0.2835 0.8352 0.3202 0.048 Uiso 1 1 calc GR . . . .
C39 C 0.6610(4) 1.0151(3) 0.1828(2) 0.0405(10) Uani 1 1 d . . . . .
H39A H 0.6350 1.0802 0.1658 0.061 Uiso 1 1 calc GR . . . .
H39B H 0.7351 0.9956 0.1567 0.061 Uiso 1 1 calc GR . . . .
H39C H 0.6757 1.0162 0.2263 0.061 Uiso 1 1 calc GR . . . .
C40 C 0.4951(3) 0.7600(3) 0.07756(15) 0.0284(7) Uani 1 1 d . . . . .
H40A H 0.4722 0.6927 0.0930 0.043 Uiso 1 1 calc GR . . . .
H40B H 0.5781 0.7606 0.0556 0.043 Uiso 1 1 calc GR . . . .
H40C H 0.4416 0.7887 0.0482 0.043 Uiso 1 1 calc GR . . . .
C41 C 0.0744(2) 0.6694(2) 0.09977(12) 0.0131(5) Uani 1 1 d . . . . .
C42 C 0.0943(2) 0.6200(2) 0.04625(13) 0.0155(5) Uani 1 1 d . . . . .
C43 C 0.0079(3) 0.6291(2) 0.00667(13) 0.0178(5) Uani 1 1 d . . . . .
H43 H 0.0197 0.5951 -0.0294 0.021 Uiso 1 1 calc R . . . .
C44 C -0.0954(3) 0.6866(2) 0.01839(14) 0.0184(6) Uani 1 1 d . . . . .
C45 C -0.1116(2) 0.7355(2) 0.07175(14) 0.0179(5) Uani 1 1 d . . . . .
H45 H -0.1814 0.7755 0.0799 0.021 Uiso 1 1 calc R . . . .
C46 C -0.0291(2) 0.7275(2) 0.11342(13) 0.0149(5) Uani 1 1 d . . . . .
C47 C 0.2095(3) 0.5634(2) 0.02997(15) 0.0219(6) Uani 1 1 d . . . . .
H47A H 0.2771 0.6078 0.0219 0.033 Uiso 1 1 calc GR . . . .
H47B H 0.2064 0.5320 -0.0079 0.033 Uiso 1 1 calc GR . . . .
H47C H 0.2201 0.5136 0.0653 0.033 Uiso 1 1 calc GR . . . .
C48 C -0.1871(3) 0.6991(3) -0.02578(16) 0.0272(7) Uani 1 1 d . . . . .
H48A H -0.1531 0.6751 -0.0658 0.041 Uiso 1 1 calc GR . . . .
H48B H -0.2094 0.7683 -0.0337 0.041 Uiso 1 1 calc GR . . . .
H48C H -0.2585 0.6621 -0.0066 0.041 Uiso 1 1 calc GR . . . .
C49 C -0.0494(3) 0.7831(2) 0.17030(15) 0.0231(6) Uani 1 1 d . . . . .
H49A H -0.0328 0.7399 0.2077 0.035 Uiso 1 1 calc GR . . . .
H49B H -0.1329 0.8068 0.1772 0.035 Uiso 1 1 calc GR . . . .
H49C H 0.0043 0.8385 0.1629 0.035 Uiso 1 1 calc GR . . . .
C50 C 0.4802(2) 0.5834(2) 0.20182(13) 0.0152(5) Uani 1 1 d . . . . .
C51 C 0.5013(3) 0.5044(2) 0.16681(14) 0.0194(6) Uani 1 1 d . . . . .
H51 H 0.4361 0.4693 0.1587 0.023 Uiso 1 1 calc R . . . .
C52 C 0.6193(3) 0.4776(3) 0.14390(16) 0.0280(7) Uani 1 1 d . . . . .
H52 H 0.6343 0.4243 0.1198 0.034 Uiso 1 1 calc R . . . .
C53 C 0.7140(3) 0.5280(3) 0.15593(16) 0.0319(8) Uani 1 1 d . . . . .
H53 H 0.7939 0.5096 0.1397 0.038 Uiso 1 1 calc R . . . .
C54 C 0.6938(3) 0.6053(3) 0.19150(15) 0.0265(7) Uani 1 1 d . . . . .
H54 H 0.7597 0.6387 0.2005 0.032 Uiso 1 1 calc R . . . .
C55 C 0.5777(2) 0.6341(2) 0.21402(14) 0.0196(6) Uani 1 1 d . . . . .
H55 H 0.5639 0.6880 0.2377 0.023 Uiso 1 1 calc R . . . .
C56 C 0.3004(2) 0.6301(2) 0.30968(13) 0.0152(5) Uani 1 1 d . . . . .
C57 C 0.1800(3) 0.6375(2) 0.33795(14) 0.0196(6) Uani 1 1 d . . . . .
H57 H 0.1177 0.6401 0.3129 0.024 Uiso 1 1 calc R . . . .
C58 C 0.1525(3) 0.6409(3) 0.40238(15) 0.0254(7) Uani 1 1 d . . . . .
H58 H 0.0712 0.6465 0.4216 0.030 Uiso 1 1 calc R . . . .
C59 C 0.2433(3) 0.6361(3) 0.43907(16) 0.0307(8) Uani 1 1 d . . . . .
H59 H 0.2241 0.6385 0.4833 0.037 Uiso 1 1 calc R . . . .
C60 C 0.3620(3) 0.6279(3) 0.41129(16) 0.0279(7) Uani 1 1 d . . . . .
H60 H 0.4237 0.6242 0.4367 0.034 Uiso 1 1 calc R . . . .
C61 C 0.3917(3) 0.6250(2) 0.34665(14) 0.0194(6) Uani 1 1 d . . . . .
H61 H 0.4733 0.6196 0.3278 0.023 Uiso 1 1 calc R . . . .
F11 F 0.7224(2) 0.67507(17) 0.32957(11) 0.0370(5) Uani 1 1 d D . . . .
F12 F 0.8060(2) 0.56373(16) 0.39680(10) 0.0362(5) Uani 1 1 d D . . . .
F13 F 0.8896(2) 0.71195(18) 0.36716(15) 0.0499(7) Uani 1 1 d D . . . .
F14 F 0.90305(19) 0.60079(17) 0.29707(10) 0.0361(5) Uani 1 1 d D . . . .
B1 B 0.8309(3) 0.6384(3) 0.34757(18) 0.0242(7) Uani 1 1 d D . . . .
F21A F 0.7790(4) -0.0527(3) 1.0108(2) 0.056(2) Uani 0.642(6) 1 d D U P A 1
F22A F 0.6509(3) 0.0755(3) 1.02221(17) 0.0413(12) Uani 0.642(6) 1 d D U P A 1
F23A F 0.8247(3) 0.0931(2) 0.95461(14) 0.0379(10) Uani 0.642(6) 1 d D U P A 1
F24A F 0.6766(3) 0.0057(3) 0.9320(2) 0.0752(18) Uani 0.642(6) 1 d D U P A 1
B2A B 0.7328(2) 0.03039(18) 0.97991(12) 0.0265(13) Uani 0.642(6) 1 d D U P A 1
F21B F 0.7823(7) -0.0395(6) 1.0044(4) 0.046(3) Uani 0.358(6) 1 d D U P A 2
F22B F 0.6791(9) 0.1037(5) 1.0021(4) 0.099(4) Uani 0.358(6) 1 d D U P A 2
F23B F 0.7623(6) 0.0479(6) 0.9111(3) 0.087(4) Uani 0.358(6) 1 d D U P A 2
F24B F 0.6023(5) -0.0267(6) 0.9711(4) 0.078(3) Uani 0.358(6) 1 d D U P A 2
B2B B 0.7065(5) 0.0213(4) 0.9722(3) 0.048(3) Uani 0.358(6) 1 d D U P A 2
Cl11 Cl 0.3358(2) 0.17446(18) 0.17418(9) 0.1128(8) Uani 1 1 d . . . . .
Cl12 Cl 0.5124(2) 0.27767(18) 0.08390(11) 0.1144(8) Uani 1 1 d . . . . .
C81 C 0.4285(5) 0.1688(4) 0.1012(2) 0.0554(13) Uani 1 1 d . . . . .
H81A H 0.3792 0.1638 0.0678 0.066 Uiso 1 1 calc R . . . .
H81B H 0.4832 0.1111 0.1036 0.066 Uiso 1 1 calc R . . . .
C91 C -0.0015(6) -0.0475(4) 0.4810(3) 0.0347(15) Uani 0.5 1 d . U P B -3
C92 C -0.1091(5) -0.0039(5) 0.5054(3) 0.035(2) Uani 0.5 1 d DG U P B -3
H92 H -0.1832 -0.0288 0.4998 0.042 Uiso 0.5 1 calc R . P B -3
C93 C -0.1081(7) 0.0763(5) 0.5382(3) 0.056(2) Uani 0.5 1 d G U P B -3
H93 H -0.1816 0.1061 0.5548 0.067 Uiso 0.5 1 calc R . P B -3
C94 C 0.0004(8) 0.1128(4) 0.5464(3) 0.087(5) Uani 0.5 1 d G U P B -3
H94 H 0.0010 0.1675 0.5688 0.105 Uiso 0.5 1 calc R . P B -3
C95 C 0.1079(7) 0.0691(5) 0.5220(3) 0.059(2) Uani 0.5 1 d G U P B -3
H95 H 0.1820 0.0940 0.5277 0.070 Uiso 0.5 1 calc R . P B -3
C96 C 0.1069(5) -0.0111(5) 0.4893(3) 0.053(3) Uani 0.5 1 d DG U P B -3
H96 H 0.1804 -0.0409 0.4726 0.064 Uiso 0.5 1 calc R . P B -3
C97 C -0.0020(10) -0.1288(10) 0.4485(5) 0.086(5) Uani 0.5 1 d D U P B -3
H97A H -0.0752 -0.1655 0.4647 0.130 Uiso 0.5 1 calc GR . P B -3
H97B H 0.0683 -0.1706 0.4548 0.130 Uiso 0.5 1 calc GR . P B -3
H97C H 0.0004 -0.1072 0.4034 0.130 Uiso 0.5 1 calc GR . P B -3

loop_
_atom_site_aniso_label
_atom_site_aniso_U_11
_atom_site_aniso_U_22
_atom_site_aniso_U_33
_atom_site_aniso_U_23
_atom_site_aniso_U_13
_atom_site_aniso_U_12
Pd1 0.00876(8) 0.01165(9) 0.01182(9) 0.00019(7) -0.00149(6) -0.00401(6)
Pd2 0.00948(8) 0.01213(9) 0.01293(9) 0.00124(7) -0.00332(6) -0.00387(7)
Cl1 0.0144(3) 0.0166(3) 0.0146(3) 0.0028(2) -0.0055(2) -0.0069(2)
Cl2 0.0136(3) 0.0179(3) 0.0237(3) 0.0076(3) -0.0088(2) -0.0079(2)
P1 0.0110(3) 0.0121(3) 0.0128(3) -0.0004(2) -0.0013(2) -0.0044(2)
P2 0.0091(3) 0.0123(3) 0.0146(3) 0.0000(2) -0.0031(2) -0.0030(2)
N1 0.0098(9) 0.0147(11) 0.0144(10) -0.0011(8) -0.0005(8) -0.0045(8)
N2 0.0110(9) 0.0134(11) 0.0130(10) 0.0003(8) -0.0013(8) -0.0018(8)
N3 0.0147(10) 0.0114(11) 0.0202(11) 0.0024(9) -0.0050(9) -0.0043(8)
N4 0.0113(9) 0.0137(11) 0.0154(10) 0.0010(8) -0.0033(8) -0.0015(8)
C1 0.0109(10) 0.0125(12) 0.0151(11) 0.0002(9) 0.0001(9) -0.0001(9)
C2 0.0097(10) 0.0107(12) 0.0187(12) 0.0023(9) -0.0023(9) -0.0028(9)
C2BA 0.0112(11) 0.0175(13) 0.0152(12) -0.0018(10) -0.0011(9) 0.0003(9)
C3 0.0120(11) 0.0128(12) 0.0185(12) 0.0032(10) -0.0012(9) 0.0001(9)
C4 0.0108(11) 0.0198(14) 0.0242(14) 0.0075(11) 0.0013(10) -0.0025(10)
C5 0.0170(13) 0.0188(14) 0.0305(16) 0.0058(12) -0.0043(11) -0.0069(11)
C6 0.0209(14) 0.0127(13) 0.0364(17) -0.0022(12) -0.0051(12) -0.0069(11)
C7 0.0159(12) 0.0127(13) 0.0274(15) -0.0035(11) -0.0029(11) -0.0014(10)
C8 0.0181(13) 0.0197(14) 0.0196(13) -0.0015(11) 0.0045(10) -0.0011(11)
C9 0.0259(16) 0.0275(18) 0.048(2) 0.0062(16) -0.0027(15) -0.0163(14)
C10 0.0241(15) 0.0180(15) 0.0390(19) -0.0112(13) 0.0030(13) -0.0003(12)
C11 0.0115(11) 0.0148(12) 0.0124(11) 0.0013(9) -0.0015(9) -0.0031(9)
C12 0.0139(11) 0.0163(13) 0.0153(12) 0.0003(10) -0.0023(9) 0.0013(10)
C13 0.0144(12) 0.0207(14) 0.0203(13) -0.0015(11) -0.0050(10) 0.0028(10)
C14 0.0163(12) 0.0255(15) 0.0181(13) -0.0029(11) -0.0062(10) -0.0012(11)
C15 0.0179(12) 0.0201(14) 0.0166(12) -0.0051(11) -0.0032(10) -0.0006(10)
C16 0.0194(13) 0.0217(15) 0.0274(15) -0.0078(12) -0.0041(11) 0.0022(11)
C17 0.0244(15) 0.040(2) 0.0331(18) -0.0153(15) -0.0161(14) 0.0030(14)
C18 0.0135(12) 0.0269(16) 0.0249(14) -0.0107(12) -0.0049(11) 0.0037(11)
C19 0.0237(14) 0.0215(14) 0.0152(12) -0.0053(11) 0.0021(10) -0.0130(11)
C20 0.0339(18) 0.0328(19) 0.0272(17) -0.0132(14) 0.0112(14) -0.0078(15)
C21 0.060(3) 0.046(2) 0.036(2) -0.0248(19) 0.023(2) -0.019(2)
C22 0.077(3) 0.049(3) 0.0234(18) -0.0197(17) 0.020(2) -0.040(2)
C23 0.064(3) 0.052(2) 0.0156(15) -0.0021(15) -0.0037(16) -0.044(2)
C24 0.0366(17) 0.0309(17) 0.0150(13) 0.0003(12) -0.0031(12) -0.0221(14)
C25 0.0109(10) 0.0131(12) 0.0169(12) 0.0028(10) -0.0044(9) -0.0028(9)
C26 0.0131(11) 0.0146(13) 0.0217(13) 0.0007(10) -0.0046(10) -0.0026(9)
C27 0.0188(13) 0.0159(13) 0.0265(15) -0.0011(11) -0.0059(11) 0.0003(10)
C28 0.0144(12) 0.0217(15) 0.0271(15) 0.0040(12) -0.0046(11) 0.0008(11)
C29 0.0126(12) 0.0226(15) 0.0278(15) 0.0048(12) -0.0063(11) -0.0059(11)
C30 0.0149(12) 0.0163(13) 0.0206(13) 0.0022(10) -0.0054(10) -0.0042(10)
C31 0.0128(11) 0.0148(13) 0.0168(12) 0.0008(10) -0.0024(9) -0.0025(9)
C32 0.0144(11) 0.0106(12) 0.0238(14) 0.0025(10) -0.0053(10) -0.0046(9)
C33 0.0173(13) 0.0117(13) 0.0319(16) -0.0026(11) -0.0034(11) -0.0019(10)
C34 0.0260(15) 0.0165(14) 0.0382(18) -0.0052(13) -0.0079(13) -0.0069(12)
C35 0.0238(15) 0.0167(14) 0.0365(18) 0.0043(13) -0.0096(13) -0.0098(12)
C36 0.0170(13) 0.0207(15) 0.0277(15) 0.0082(12) -0.0038(11) -0.0064(11)
C37 0.0188(13) 0.0159(13) 0.0226(14) 0.0052(11) -0.0049(11) -0.0050(10)
C38 0.0249(16) 0.0248(17) 0.047(2) -0.0155(15) 0.0049(15) -0.0044(13)
C39 0.0343(19) 0.036(2) 0.053(2) 0.0033(18) -0.0119(17) -0.0239(17)
C40 0.0322(17) 0.0332(18) 0.0180(14) 0.0014(13) 0.0006(12) -0.0094(14)
C41 0.0110(10) 0.0148(12) 0.0137(11) 0.0002(9) -0.0034(9) -0.0027(9)
C42 0.0156(12) 0.0161(13) 0.0139(12) 0.0002(10) -0.0007(9) -0.0023(10)
C43 0.0207(13) 0.0199(14) 0.0130(12) -0.0015(10) -0.0031(10) -0.0024(11)
C44 0.0169(12) 0.0204(14) 0.0179(13) 0.0037(11) -0.0063(10) -0.0044(10)
C45 0.0131(11) 0.0180(13) 0.0228(14) -0.0004(11) -0.0055(10) -0.0001(10)
C46 0.0144(11) 0.0137(12) 0.0164(12) -0.0001(10) -0.0025(9) -0.0017(9)
C47 0.0182(13) 0.0280(16) 0.0191(13) -0.0051(12) -0.0009(11) 0.0031(11)
C48 0.0246(15) 0.0325(18) 0.0276(16) -0.0013(14) -0.0149(13) -0.0002(13)
C49 0.0210(14) 0.0253(16) 0.0242(15) -0.0095(12) -0.0032(11) 0.0023(12)
C50 0.0113(11) 0.0173(13) 0.0151(12) 0.0039(10) -0.0008(9) -0.0012(9)
C51 0.0187(13) 0.0214(14) 0.0170(13) -0.0002(11) -0.0009(10) -0.0006(11)
C52 0.0259(15) 0.0325(18) 0.0222(15) -0.0009(13) 0.0024(12) 0.0085(13)
C53 0.0168(14) 0.048(2) 0.0246(16) 0.0090(15) 0.0017(12) 0.0083(14)
C54 0.0123(12) 0.041(2) 0.0228(15) 0.0095(14) -0.0029(11) -0.0057(12)
C55 0.0133(12) 0.0260(15) 0.0187(13) 0.0042(11) -0.0042(10) -0.0061(11)
C56 0.0151(11) 0.0148(13) 0.0164(12) -0.0023(10) -0.0033(9) -0.0037(10)
C57 0.0141(12) 0.0245(15) 0.0202(13) -0.0024(11) -0.0018(10) -0.0035(11)
C58 0.0208(14) 0.0328(18) 0.0226(15) -0.0096(13) 0.0028(11) -0.0053(12)
C59 0.0330(17) 0.043(2) 0.0169(14) -0.0109(14) 0.0010(12) -0.0086(15)
C60 0.0264(16) 0.041(2) 0.0200(14) -0.0080(14) -0.0092(12) -0.0063(14)
C61 0.0169(12) 0.0228(15) 0.0204(13) -0.0055(11) -0.0059(10) -0.0019(11)
F11 0.0325(11) 0.0342(12) 0.0500(14) -0.0105(10) -0.0221(10) 0.0072(9)
F12 0.0437(13) 0.0331(12) 0.0295(11) -0.0025(9) -0.0029(9) 0.0098(10)
F13 0.0432(14) 0.0325(13) 0.086(2) -0.0249(13) -0.0321(14) -0.0001(10)
F14 0.0324(11) 0.0429(13) 0.0317(11) -0.0088(10) 0.0020(9) -0.0014(10)
B1 0.0230(16) 0.0195(17) 0.0331(19) -0.0090(14) -0.0094(14) 0.0014(13)
F21A 0.051(3) 0.034(3) 0.061(4) 0.025(3) 0.029(3) 0.023(2)
F22A 0.041(2) 0.031(2) 0.043(2) -0.0033(17) 0.0128(17) 0.0159(17)
F23A 0.049(2) 0.0322(19) 0.0300(18) 0.0069(14) -0.0046(15) -0.0071(15)
F24A 0.053(3) 0.091(4) 0.096(4) -0.046(3) -0.031(3) 0.002(3)
B2A 0.022(2) 0.020(3) 0.035(3) -0.007(2) 0.006(2) 0.007(2)
F21B 0.044(6) 0.039(5) 0.048(6) 0.012(4) 0.002(4) 0.010(4)
F22B 0.089(8) 0.059(6) 0.178(11) -0.050(7) -0.088(7) 0.023(5)
F23B 0.073(6) 0.074(6) 0.092(6) 0.054(4) -0.005(4) 0.026(5)
F24B 0.051(5) 0.090(7) 0.093(7) -0.001(5) -0.008(4) -0.025(4)
B2B 0.041(5) 0.023(5) 0.078(7) 0.016(4) -0.018(5) -0.006(4)
Cl11 0.1410(19) 0.1238(18) 0.0593(10) -0.0108(11) 0.0250(11) 0.0058(15)
Cl12 0.1010(14) 0.1319(18) 0.1182(16) -0.0712(15) 0.0169(12) -0.0539(13)
C81 0.047(3) 0.073(4) 0.045(3) 0.005(2) -0.012(2) 0.004(2)
C91 0.055(4) 0.029(3) 0.016(3) 0.008(2) -0.004(3) -0.004(3)
C92 0.023(3) 0.052(4) 0.022(4) 0.024(4) 0.000(3) -0.003(3)
C93 0.076(5) 0.054(5) 0.029(4) 0.014(3) 0.002(4) 0.015(4)
C94 0.117(7) 0.083(10) 0.060(11) 0.013(8) -0.020(6) -0.015(6)
C95 0.079(6) 0.059(5) 0.035(4) 0.029(4) -0.021(4) -0.033(4)
C96 0.048(5) 0.066(6) 0.042(7) 0.021(5) -0.015(4) -0.015(4)
C97 0.190(14) 0.043(5) 0.022(5) 0.013(4) -0.016(6) -0.006(6)

loop_
_atom_type_symbol
_atom_type_description
_atom_type_scat_dispersion_real
_atom_type_scat_dispersion_imag
_atom_type_scat_source
C C 0.0033 0.0016 'International Tables Vol C Tables 4.2.6.8 and 6.1.1.4'
H H 0.0000 0.0000 'International Tables Vol C Tables 4.2.6.8 and 6.1.1.4'
B B 0.0013 0.0007 'International Tables Vol C Tables 4.2.6.8 and 6.1.1.4'
Cl Cl 0.1484 0.1585 'International Tables Vol C Tables 4.2.6.8 and 6.1.1.4'
F F 0.0171 0.0103 'International Tables Vol C Tables 4.2.6.8 and 6.1.1.4'
N N 0.0061 0.0033 'International Tables Vol C Tables 4.2.6.8 and 6.1.1.4'
P P 0.1023 0.0942 'International Tables Vol C Tables 4.2.6.8 and 6.1.1.4'
Pd Pd -0.9988 1.0072 'International Tables Vol C Tables 4.2.6.8 and 6.1.1.4'

loop_
_geom_angle_atom_site_label_1
_geom_angle_atom_site_label_2
_geom_angle_atom_site_label_3
_geom_angle
Cl1 Pd1 Cl2 87.00(3)
P1 Pd1 Cl1 94.93(3)
P1 Pd1 Cl2 173.51(3)
N2 Pd1 Cl1 176.86(7)
N2 Pd1 Cl2 94.74(7)
N2 Pd1 P1 83.62(7)
Cl2 Pd2 Cl1 86.54(4)
P2 Pd2 Cl1 175.52(2)
P2 Pd2 Cl2 89.58(4)
N4 Pd2 Cl1 100.19(7)
N4 Pd2 Cl2 173.27(7)
N4 Pd2 P2 83.69(7)
Pd1 Cl1 Pd2 90.36(3)
Pd2 Cl2 Pd1 91.60(4)
N1 P1 Pd1 100.28(8)
N1 P1 C19 109.25(14)
N1 P1 C25 106.39(12)
C19 P1 Pd1 111.43(10)
C19 P1 C25 111.20(15)
C25 P1 Pd1 117.36(10)
N3 P2 Pd2 100.73(9)
N3 P2 C50 107.47(12)
N3 P2 C56 108.78(13)
C50 P2 Pd2 116.65(11)
C50 P2 C56 110.74(13)
C56 P2 Pd2 111.69(9)
C1 N1 P1 114.32(18)
C1 N1 C2 119.6(2)
C2 N1 P1 123.33(18)
C1 N2 Pd1 119.28(19)
C1 N2 C11 121.1(2)
C11 N2 Pd1 119.44(17)
C31 N3 P2 115.29(19)
C31 N3 C32 121.8(2)
C32 N3 P2 120.64(19)
C31 N4 Pd2 118.4(2)
C31 N4 C41 118.7(2)
C41 N4 Pd2 122.88(17)
N1 C1 H1 119.3
N2 C1 N1 121.4(2)
N2 C1 H1 119.3
C3 C2 N1 119.1(2)
C7 C2 N1 119.1(2)
C7 C2 C3 121.7(2)
C11 C2BA C18 121.3(3)
C15 C2BA C11 118.5(3)
C15 C2BA C18 120.1(3)
C2 C3 C8 123.7(2)
C4 C3 C2 117.2(3)
C4 C3 C8 119.0(3)
C3 C4 H4 118.8
C5 C4 C3 122.4(3)
C5 C4 H4 118.8
C4 C5 C6 118.5(3)
C4 C5 C9 120.8(3)
C6 C5 C9 120.7(3)
C5 C6 H6 119.0
C5 C6 C7 121.9(3)
C7 C6 H6 119.0
C2 C7 C10 123.3(3)
C6 C7 C2 117.9(3)
C6 C7 C10 118.8(3)
C3 C8 H8A 109.5
C3 C8 H8B 109.5
C3 C8 H8C 109.5
H8A C8 H8B 109.5
H8A C8 H8C 109.5
H8B C8 H8C 109.5
C5 C9 H9A 109.5
C5 C9 H9B 109.5
C5 C9 H9C 109.5
H9A C9 H9B 109.5
H9A C9 H9C 109.5
H9B C9 H9C 109.5
C7 C10 H10A 109.5
C7 C10 H10B 109.5
C7 C10 H10C 109.5
H10A C10 H10B 109.5
H10A C10 H10C 109.5
H10B C10 H10C 109.5
C2BA C11 N2 118.0(2)
C2BA C11 C12 122.1(3)
C12 C11 N2 119.6(2)
C11 C12 C16 121.5(3)
C13 C12 C11 117.0(3)
C13 C12 C16 121.4(3)
C12 C13 H13 118.8
C14 C13 C12 122.4(3)
C14 C13 H13 118.8
C13 C14 C15 118.8(3)
C13 C14 C17 121.4(3)
C15 C14 C17 119.8(3)
C2BA C15 C14 121.2(3)
C2BA C15 H15 119.4
C14 C15 H15 119.4
C12 C16 H16A 109.5
C12 C16 H16B 109.5
C12 C16 H16C 109.5
H16A C16 H16B 109.5
H16A C16 H16C 109.5
H16B C16 H16C 109.5
C14 C17 H17A 109.5
C14 C17 H17B 109.5
C14 C17 H17C 109.5
H17A C17 H17B 109.5
H17A C17 H17C 109.5
H17B C17 H17C 109.5
C2BA C18 H18A 109.5
C2BA C18 H18B 109.5
C2BA C18 H18C 109.5
H18A C18 H18B 109.5
H18A C18 H18C 109.5
H18B C18 H18C 109.5
C20 C19 P1 117.3(3)
C24 C19 P1 122.0(3)
C24 C19 C20 120.1(3)
C19 C20 H20 120.1
C21 C20 C19 119.7(4)
C21 C20 H20 120.1
C20 C21 H21 120.0
C22 C21 C20 119.9(4)
C22 C21 H21 120.0
C21 C22 H22 119.5
C23 C22 C21 121.0(4)
C23 C22 H22 119.5
C22 C23 H23 119.8
C22 C23 C24 120.4(4)
C24 C23 H23 119.8
C19 C24 C23 118.8(4)
C19 C24 H24 120.6
C23 C24 H24 120.6
C26 C25 P1 117.9(2)
C26 C25 C30 120.6(3)
C30 C25 P1 121.2(2)
C25 C26 H26 120.3
C25 C26 C27 119.4(3)
C27 C26 H26 120.3
C26 C27 H27 120.0
C28 C27 C26 120.0(3)
C28 C27 H27 120.0
C27 C28 H28 119.7
C27 C28 C29 120.6(3)
C29 C28 H28 119.7
C28 C29 H29 119.9
C30 C29 C28 120.2(3)
C30 C29 H29 119.9
C25 C30 H30 120.4
C29 C30 C25 119.2(3)
C29 C30 H30 120.4
N3 C31 H31 119.3
N4 C31 N3 121.4(3)
N4 C31 H31 119.3
C33 C32 N3 119.1(2)
C33 C32 C37 122.2(3)
C37 C32 N3 118.7(3)
C32 C33 C38 123.3(3)
C34 C33 C32 117.4(3)
C34 C33 C38 119.3(3)
C33 C34 H34 118.9
C35 C34 C33 122.2(3)
C35 C34 H34 118.9
C34 C35 C36 118.4(3)
C34 C35 C39 120.9(3)
C36 C35 C39 120.7(3)
C35 C36 H36 119.0
C37 C36 C35 121.9(3)
C37 C36 H36 119.0
C32 C37 C40 122.6(3)
C36 C37 C32 117.8(3)
C36 C37 C40 119.6(3)
C33 C38 H38A 109.5
C33 C38 H38B 109.5
C33 C38 H38C 109.5
H38A C38 H38B 109.5
H38A C38 H38C 109.5
H38B C38 H38C 109.5
C35 C39 H39A 109.5
C35 C39 H39B 109.5
C35 C39 H39C 109.5
H39A C39 H39B 109.5
H39A C39 H39C 109.5
H39B C39 H39C 109.5
C37 C40 H40A 109.5
C37 C40 H40B 109.5
C37 C40 H40C 109.5
H40A C40 H40B 109.5
H40A C40 H40C 109.5
H40B C40 H40C 109.5
C42 C41 N4 119.0(2)
C42 C41 C46 121.6(3)
C46 C41 N4 119.4(2)
C41 C42 C47 120.9(3)
C43 C42 C41 118.2(3)
C43 C42 C47 120.8(3)
C42 C43 H43 119.1
C42 C43 C44 121.9(3)
C44 C43 H43 119.1
C43 C44 C45 118.3(3)
C43 C44 C48 121.8(3)
C45 C44 C48 119.8(3)
C44 C45 H45 119.0
C46 C45 C44 122.1(3)
C46 C45 H45 119.0
C41 C46 C49 121.8(3)
C45 C46 C41 117.9(3)
C45 C46 C49 120.3(3)
C42 C47 H47A 109.5
C42 C47 H47B 109.5
C42 C47 H47C 109.5
H47A C47 H47B 109.5
H47A C47 H47C 109.5
H47B C47 H47C 109.5
C44 C48 H48A 109.5
C44 C48 H48B 109.5
C44 C48 H48C 109.5
H48A C48 H48B 109.5
H48A C48 H48C 109.5
H48B C48 H48C 109.5
C46 C49 H49A 109.5
C46 C49 H49B 109.5
C46 C49 H49C 109.5
H49A C49 H49B 109.5
H49A C49 H49C 109.5
H49B C49 H49C 109.5
C51 C50 P2 118.0(2)
C51 C50 C55 119.7(3)
C55 C50 P2 122.2(2)
C50 C51 H51 120.4
C52 C51 C50 119.3(3)
C52 C51 H51 120.4
C51 C52 H52 119.8
C53 C52 C51 120.5(3)
C53 C52 H52 119.8
C52 C53 H53 119.8
C52 C53 C54 120.5(3)
C54 C53 H53 119.8
C53 C54 H54 119.9
C55 C54 C53 120.1(3)
C55 C54 H54 119.9
C50 C55 H55 120.1
C54 C55 C50 119.9(3)
C54 C55 H55 120.1
C57 C56 P2 116.7(2)
C61 C56 P2 123.1(2)
C61 C56 C57 120.0(3)
C56 C57 H57 120.1
C58 C57 C56 119.7(3)
C58 C57 H57 120.1
C57 C58 H58 119.9
C57 C58 C59 120.2(3)
C59 C58 H58 119.9
C58 C59 H59 120.0
C60 C59 C58 120.1(3)
C60 C59 H59 120.0
C59 C60 H60 119.7
C59 C60 C61 120.7(3)
C61 C60 H60 119.7
C56 C61 H61 120.4
C60 C61 C56 119.3(3)
C60 C61 H61 120.4
F12 B1 F11 108.5(3)
F12 B1 F14 108.7(3)
F13 B1 F11 109.5(3)
F13 B1 F12 109.9(3)
F13 B1 F14 110.0(3)
F14 B1 F11 110.2(3)
F21A B2A F22A 109.47(7)
F21A B2A F23A 109.48(7)
F21A B2A F24A 109.47(7)
F23A B2A F22A 109.49(7)
F23A B2A F24A 109.41(7)
F24A B2A F22A 109.52(7)
F21B B2B F22B 109.48(7)
F21B B2B F23B 109.47(7)
F21B B2B F24B 109.47(7)
F22B B2B F24B 109.47(7)
F23B B2B F22B 109.46(7)
F23B B2B F24B 109.47(7)
Cl11 C81 Cl12 107.3(3)
Cl11 C81 H81A 110.3
Cl11 C81 H81B 110.3
Cl12 C81 H81A 110.3
Cl12 C81 H81B 110.3
H81A C81 H81B 108.5
C92 C91 C96 120.0
C92 C91 C97 120.2(4)
C96 C91 C97 119.8(4)
C91 C92 H92 120.0
C93 C92 C91 120.0
C93 C92 H92 120.0
C92 C93 H93 120.0
C92 C93 C94 120.0
C94 C93 H93 120.0
C93 C94 H94 120.0
C95 C94 C93 120.0
C95 C94 H94 120.0
C94 C95 H95 120.0
C94 C95 C96 120.0
C96 C95 H95 120.0
C91 C96 H96 120.0
C95 C96 C91 120.0
C95 C96 H96 120.0
C91 C97 H97A 109.5
C91 C97 H97B 109.5
C91 C97 H97C 109.5
H97A C97 H97B 109.5
H97A C97 H97C 109.5
H97B C97 H97C 109.5

loop_
_geom_bond_atom_site_label_1
_geom_bond_atom_site_label_2
_geom_bond_distance
Pd1 Cl1 2.3383(11)
Pd1 Cl2 2.3994(12)
Pd1 P1 2.1861(11)
Pd1 N2 2.007(2)
Pd2 Cl1 2.4343(11)
Pd2 Cl2 2.3227(11)
Pd2 P2 2.1848(10)
Pd2 N4 2.019(2)
P1 N1 1.753(2)
P1 C19 1.783(3)
P1 C25 1.786(3)
P2 N3 1.721(3)
P2 C50 1.793(3)
P2 C56 1.799(3)
N1 C1 1.352(4)
N1 C2 1.459(3)
N2 C1 1.291(3)
N2 C11 1.438(4)
N3 C31 1.360(4)
N3 C32 1.450(3)
N4 C31 1.290(3)
N4 C41 1.437(3)
C1 H1 0.9500
C2 C3 1.404(4)
C2 C7 1.400(4)
C2BA C11 1.397(4)
C2BA C15 1.389(4)
C2BA C18 1.506(4)
C3 C4 1.399(4)
C3 C8 1.501(4)
C4 H4 0.9500
C4 C5 1.383(5)
C5 C6 1.385(5)
C5 C9 1.513(4)
C6 H6 0.9500
C6 C7 1.397(4)
C7 C10 1.501(4)
C8 H8A 0.9800
C8 H8B 0.9800
C8 H8C 0.9800
C9 H9A 0.9800
C9 H9B 0.9800
C9 H9C 0.9800
C10 H10A 0.9800
C10 H10B 0.9800
C10 H10C 0.9800
C11 C12 1.405(4)
C12 C13 1.394(4)
C12 C16 1.498(4)
C13 H13 0.9500
C13 C14 1.388(4)
C14 C15 1.394(4)
C14 C17 1.509(4)
C15 H15 0.9500
C16 H16A 0.9800
C16 H16B 0.9800
C16 H16C 0.9800
C17 H17A 0.9800
C17 H17B 0.9800
C17 H17C 0.9800
C18 H18A 0.9800
C18 H18B 0.9800
C18 H18C 0.9800
C19 C20 1.403(5)
C19 C24 1.391(5)
C20 H20 0.9500
C20 C21 1.383(5)
C21 H21 0.9500
C21 C22 1.373(8)
C22 H22 0.9500
C22 C23 1.372(7)
C23 H23 0.9500
C23 C24 1.399(5)
C24 H24 0.9500
C25 C26 1.393(4)
C25 C30 1.404(4)
C26 H26 0.9500
C26 C27 1.393(4)
C27 H27 0.9500
C27 C28 1.384(4)
C28 H28 0.9500
C28 C29 1.390(5)
C29 H29 0.9500
C29 C30 1.383(4)
C30 H30 0.9500
C31 H31 0.9500
C32 C33 1.396(4)
C32 C37 1.400(4)
C33 C34 1.392(4)
C33 C38 1.515(5)
C34 H34 0.9500
C34 C35 1.387(5)
C35 C36 1.389(5)
C35 C39 1.503(5)
C36 H36 0.9500
C36 C37 1.386(4)
C37 C40 1.506(5)
C38 H38A 0.9800
C38 H38B 0.9800
C38 H38C 0.9800
C39 H39A 0.9800
C39 H39B 0.9800
C39 H39C 0.9800
C40 H40A 0.9800
C40 H40B 0.9800
C40 H40C 0.9800
C41 C42 1.400(4)
C41 C46 1.404(4)
C42 C43 1.388(4)
C42 C47 1.505(4)
C43 H43 0.9500
C43 C44 1.392(4)
C44 C45 1.393(4)
C44 C48 1.507(4)
C45 H45 0.9500
C45 C46 1.387(4)
C46 C49 1.513(4)
C47 H47A 0.9800
C47 H47B 0.9800
C47 H47C 0.9800
C48 H48A 0.9800
C48 H48B 0.9800
C48 H48C 0.9800
C49 H49A 0.9800
C49 H49B 0.9800
C49 H49C 0.9800
C50 C51 1.398(4)
C50 C55 1.407(4)
C51 H51 0.9500
C51 C52 1.397(4)
C52 H52 0.9500
C52 C53 1.377(5)
C53 H53 0.9500
C53 C54 1.385(6)
C54 H54 0.9500
C54 C55 1.384(4)
C55 H55 0.9500
C56 C57 1.403(4)
C56 C61 1.395(4)
C57 H57 0.9500
C57 C58 1.384(4)
C58 H58 0.9500
C58 C59 1.387(5)
C59 H59 0.9500
C59 C60 1.384(5)
C60 H60 0.9500
C60 C61 1.389(4)
C61 H61 0.9500
F11 B1 1.400(4)
F12 B1 1.389(4)
F13 B1 1.382(4)
F14 B1 1.396(4)
F21A B2A 1.3804(19)
F22A B2A 1.3806(18)
F23A B2A 1.3806(18)
F24A B2A 1.3805(18)
F21B B2B 1.3804(18)
F22B B2B 1.3806(19)
F23B B2B 1.3805(19)
F24B B2B 1.3806(19)
Cl11 C81 1.756(5)
Cl12 C81 1.781(6)
C81 H81A 0.9900
C81 H81B 0.9900
C91 C92 1.3900
C91 C96 1.3900
C91 C97 1.400(15)
C92 H92 0.9500
C92 C93 1.3900
C93 H93 0.9500
C93 C94 1.3900
C94 H94 0.9500
C94 C95 1.3900
C95 H95 0.9500
C95 C96 1.3900
C96 H96 0.9500
C97 H97A 0.9800
C97 H97B 0.9800
C97 H97C 0.9800

loop_
_geom_torsion_atom_site_label_1
_geom_torsion_atom_site_label_2
_geom_torsion_atom_site_label_3
_geom_torsion_atom_site_label_4
_geom_torsion
Pd1 P1 N1 C1 10.7(2)
Pd1 P1 N1 C2 171.9(2)
Pd1 P1 C19 C20 54.7(3)
Pd1 P1 C19 C24 -116.3(2)
Pd1 P1 C25 C26 -10.9(3)
Pd1 P1 C25 C30 175.30(19)
Pd1 N2 C1 N1 0.7(4)
Pd1 N2 C11 C2BA 72.5(3)
Pd1 N2 C11 C12 -101.8(3)
Pd2 P2 N3 C31 -7.6(2)
Pd2 P2 N3 C32 -170.6(2)
Pd2 P2 C50 C51 -0.1(3)
Pd2 P2 C50 C55 176.8(2)
Pd2 P2 C56 C57 -34.8(3)
Pd2 P2 C56 C61 141.2(2)
Pd2 N4 C31 N3 -0.9(4)
Pd2 N4 C41 C42 -71.1(3)
Pd2 N4 C41 C46 108.9(3)
P1 N1 C1 N2 -8.4(3)
P1 N1 C2 C3 -84.6(3)
P1 N1 C2 C7 96.9(3)
P1 C19 C20 C21 -174.5(3)
P1 C19 C24 C23 173.7(2)
P1 C25 C26 C27 -172.2(2)
P1 C25 C30 C29 173.1(2)
P2 N3 C31 N4 6.3(4)
P2 N3 C32 C33 -87.2(3)
P2 N3 C32 C37 89.7(3)
P2 C50 C51 C52 176.3(2)
P2 C50 C55 C54 -177.1(2)
P2 C56 C57 C58 177.0(3)
P2 C56 C61 C60 -176.3(3)
N1 P1 C19 C20 -55.2(3)
N1 P1 C19 C24 133.8(2)
N1 P1 C25 C26 100.3(2)
N1 P1 C25 C30 -73.5(3)
N1 C2 C3 C4 175.1(2)
N1 C2 C3 C8 -7.1(4)
N1 C2 C7 C6 -175.5(3)
N1 C2 C7 C10 7.9(4)
N2 C11 C12 C13 174.6(2)
N2 C11 C12 C16 -3.6(4)
N3 P2 C50 C51 -112.2(2)
N3 P2 C50 C55 64.7(3)
N3 P2 C56 C57 75.5(2)
N3 P2 C56 C61 -108.5(3)
N3 C32 C33 C34 172.4(3)
N3 C32 C33 C38 -10.0(5)
N3 C32 C37 C36 -173.2(3)
N3 C32 C37 C40 8.9(4)
N4 C41 C42 C43 179.5(2)
N4 C41 C42 C47 -4.1(4)
N4 C41 C46 C45 179.4(2)
N4 C41 C46 C49 1.5(4)
C1 N1 C2 C3 75.7(3)
C1 N1 C2 C7 -102.9(3)
C1 N2 C11 C2BA -102.7(3)
C1 N2 C11 C12 83.0(3)
C2 N1 C1 N2 -170.4(2)
C2 C3 C4 C5 1.3(4)
C2BA C11 C12 C13 0.5(4)
C2BA C11 C12 C16 -177.7(3)
C3 C2 C7 C6 6.0(4)
C3 C2 C7 C10 -170.6(3)
C3 C4 C5 C6 4.0(5)
C3 C4 C5 C9 -177.2(3)
C4 C5 C6 C7 -4.5(5)
C5 C6 C7 C2 -0.4(5)
C5 C6 C7 C10 176.3(3)
C7 C2 C3 C4 -6.4(4)
C7 C2 C3 C8 171.4(3)
C8 C3 C4 C5 -176.6(3)
C9 C5 C6 C7 176.7(3)
C11 N2 C1 N1 175.9(2)
C11 C2BA C15 C14 1.3(4)
C11 C12 C13 C14 -0.3(4)
C12 C13 C14 C15 0.6(4)
C12 C13 C14 C17 -177.4(3)
C13 C14 C15 C2BA -1.1(4)
C15 C2BA C11 N2 -175.2(2)
C15 C2BA C11 C12 -1.0(4)
C16 C12 C13 C14 177.9(3)
C17 C14 C15 C2BA 177.0(3)
C18 C2BA C11 N2 1.3(4)
C18 C2BA C11 C12 175.5(3)
C18 C2BA C15 C14 -175.3(3)
C19 P1 N1 C1 127.9(2)
C19 P1 N1 C2 -70.9(2)
C19 P1 C25 C26 -140.8(2)
C19 P1 C25 C30 45.4(3)
C19 C20 C21 C22 1.6(6)
C20 C19 C24 C23 2.9(4)
C20 C21 C22 C23 0.4(6)
C21 C22 C23 C24 -0.7(6)
C22 C23 C24 C19 -1.0(5)
C24 C19 C20 C21 -3.2(5)
C25 P1 N1 C1 -112.0(2)
C25 P1 N1 C2 49.2(2)
C25 P1 C19 C20 -172.3(2)
C25 P1 C19 C24 16.7(3)
C25 C26 C27 C28 -1.0(4)
C26 C25 C30 C29 -0.6(4)
C26 C27 C28 C29 -0.7(5)
C27 C28 C29 C30 1.8(5)
C28 C29 C30 C25 -1.2(4)
C30 C25 C26 C27 1.6(4)
C31 N3 C32 C33 110.8(3)
C31 N3 C32 C37 -72.2(4)
C31 N4 C41 C42 111.4(3)
C31 N4 C41 C46 -68.6(3)
C32 N3 C31 N4 169.1(3)
C32 C33 C34 C35 1.2(5)
C33 C32 C37 C36 3.6(4)
C33 C32 C37 C40 -174.3(3)
C33 C34 C35 C36 2.6(5)
C33 C34 C35 C39 180.0(3)
C34 C35 C36 C37 -3.4(5)
C35 C36 C37 C32 0.4(5)
C35 C36 C37 C40 178.4(3)
C37 C32 C33 C34 -4.4(5)
C37 C32 C33 C38 173.2(3)
C38 C33 C34 C35 -176.5(3)
C39 C35 C36 C37 179.2(3)
C41 N4 C31 N3 176.7(2)
C41 C42 C43 C44 1.0(4)
C42 C41 C46 C45 -0.5(4)
C42 C41 C46 C49 -178.4(3)
C42 C43 C44 C45 -0.4(4)
C42 C43 C44 C48 177.9(3)
C43 C44 C45 C46 -0.7(4)
C44 C45 C46 C41 1.2(4)
C44 C45 C46 C49 179.1(3)
C46 C41 C42 C43 -0.5(4)
C46 C41 C42 C47 175.9(3)
C47 C42 C43 C44 -175.4(3)
C48 C44 C45 C46 -179.1(3)
C50 P2 N3 C31 115.0(2)
C50 P2 N3 C32 -48.1(3)
C50 P2 C56 C57 -166.6(2)
C50 P2 C56 C61 9.4(3)
C50 C51 C52 C53 0.4(5)
C51 C50 C55 C54 -0.2(4)
C51 C52 C53 C54 0.7(5)
C52 C53 C54 C55 -1.5(5)
C53 C54 C55 C50 1.3(5)
C55 C50 C51 C52 -0.6(4)
C56 P2 N3 C31 -125.1(2)
C56 P2 N3 C32 71.9(2)
C56 P2 C50 C51 129.1(2)
C56 P2 C50 C55 -54.0(3)
C56 C57 C58 C59 -0.6(5)
C57 C56 C61 C60 -0.4(5)
C57 C58 C59 C60 0.0(6)
C58 C59 C60 C61 0.4(6)
C59 C60 C61 C56 -0.2(5)
C61 C56 C57 C58 0.8(5)
C91 C92 C93 C94 0.0
C92 C91 C96 C95 0.0
C92 C93 C94 C95 0.0
C93 C94 C95 C96 0.0
C94 C95 C96 C91 0.0
C96 C91 C92 C93 0.0
C97 C91 C92 C93 179.4(8)
C97 C91 C96 C95 -179.4(8)
